data_2207920
loop_
_publ_author_name
'Xia, Sheng-Qing'
'Bobev, Svilen'

_publ_section_title
;
 YbMn~6~Sn~6~
;
_journal_coeditor_code WM6118
_journal_issue 1
_journal_name_full 'Acta Crystallographica Section E'
_journal_page_first i7
_journal_page_last i9
_journal_paper_doi 10.1107/S1600536805040006
_journal_volume 62
_journal_year 2006
_chemical_formula_iupac 'Yb Mn6 Sn6'
_chemical_formula_structural 'Yb Mn6 Sn6'
_chemical_formula_sum 'Mn6 Sn6 Yb'
_chemical_formula_weight 1214.82
_chemical_name_systematic
;
Ytterbium hexamanganese hexastannide
;
_space_group_IT_number 191
_symmetry_cell_setting hexagonal
_symmetry_space_group_name_Hall '-P 6 2'
_symmetry_space_group_name_H-M 'P 6/m m m'
_atom_sites_solution_primary direct
_atom_sites_solution_secondary difmap
_audit_creation_method SHELXL97
_cell_angle_alpha 90.00
_cell_angle_beta 90.00
_cell_angle_gamma 120.00
_cell_formula_units_Z 1
_cell_length_a 5.5117(13)
_cell_length_b 5.5117(13)
_cell_length_c 8.989(4)
_cell_measurement_reflns_used 1336
_cell_measurement_temperature 120(2)
_cell_measurement_theta_max 27.04
_cell_measurement_theta_min 2.27
_cell_volume 236.49(13)
_computing_cell_refinement 'SAINT (Bruker, 2002)'
_computing_data_collection 'SMART (Bruker, 2002)'
_computing_data_reduction SAINT
_computing_molecular_graphics 'XP in SHELXTL'
_computing_publication_material SHELXTL
_computing_structure_refinement 'SHELXTL (Sheldrick, 2001)'
_computing_structure_solution 'SHELXTL (Sheldrick, 2001)'
_diffrn_ambient_temperature 120(2)
_diffrn_detector_area_resol_mean 8.3
_diffrn_measured_fraction_theta_full 1.000
_diffrn_measured_fraction_theta_max 1.000
_diffrn_measurement_device_type 'Bruker SMART APEX'
_diffrn_measurement_method \w
_diffrn_radiation_monochromator graphite
_diffrn_radiation_source 'fine-focus sealed tube'
_diffrn_radiation_type MoK\a
_diffrn_radiation_wavelength 0.71073
_diffrn_reflns_av_R_equivalents 0.0229
_diffrn_reflns_av_sigmaI/netI 0.0145
_diffrn_reflns_limit_h_max 7
_diffrn_reflns_limit_h_min -6
_diffrn_reflns_limit_k_max 7
_diffrn_reflns_limit_k_min -7
_diffrn_reflns_limit_l_max 11
_diffrn_reflns_limit_l_min -11
_diffrn_reflns_number 1336
_diffrn_reflns_theta_full 27.04
_diffrn_reflns_theta_max 27.04
_diffrn_reflns_theta_min 2.27
_diffrn_standards_decay_% 0
_diffrn_standards_interval_count 0
_diffrn_standards_number 0
_exptl_absorpt_coefficient_mu 32.932
_exptl_absorpt_correction_T_max 0.268
_exptl_absorpt_correction_T_min 0.142
_exptl_absorpt_correction_type multi-scan
_exptl_absorpt_process_details '(SADABS; Sheldrick, 2003)'
_exptl_crystal_colour grey
_exptl_crystal_density_diffrn 8.530
_exptl_crystal_density_method 'not measured'
_exptl_crystal_description block
_exptl_crystal_F_000 520
_exptl_crystal_size_max 0.06
_exptl_crystal_size_mid 0.05
_exptl_crystal_size_min 0.04
_refine_diff_density_max 1.177
_refine_diff_density_min -1.486
_refine_ls_extinction_coef 0.021(3)
_refine_ls_extinction_expression Fc^*^=kFc[1+0.001xFc^2^\l^3^/sin(2\q)]^-1/4^
_refine_ls_extinction_method 'SHELXTL (Sheldrick, 2001)'
_refine_ls_goodness_of_fit_ref 1.507
_refine_ls_matrix_type full
_refine_ls_number_parameters 16
_refine_ls_number_reflns 144
_refine_ls_number_restraints 0
_refine_ls_restrained_S_all 1.507
_refine_ls_R_factor_all 0.0551
_refine_ls_R_factor_gt 0.0413
_refine_ls_shift/su_max 0.010
_refine_ls_shift/su_mean 0.001
_refine_ls_structure_factor_coef Fsqd
_refine_ls_weighting_details 'w = 1/[\s^2^(Fo^2^)+22.0394P] where P=(Fo^2^+2Fc^2^)/3'
_refine_ls_weighting_scheme calc
_refine_ls_wR_factor_gt 0.0868
_refine_ls_wR_factor_ref 0.0914
_reflns_number_gt 99
_reflns_number_total 144
_reflns_threshold_expression I>2\s(I)
_cod_data_source_file wm6118.cif
_cod_data_source_block I
_cod_depositor_comments
;
The following automatic conversions were performed:
'_symmetry_cell_setting' value 'Hexagonal' changed to 'hexagonal'
according to '/home/saulius/struct/CIF-dictionaries/cif_core.dic'
dictionary named 'cif_core.dic' version 2.4.1 from 2010-06-29.

Automatic conversion script
Id: cif_fix_enum 1527 2010-12-29 10:47:43Z saulius 

The following automatic conversions were performed:

'_symmetry_cell_setting' value 'Hexagonal' changed to 'hexagonal'
according to /home/saulius/struct/CIF-dictionaries/cif_core.dic
dictionary named 'cif_core.dic' version 2.4.1 from 2010-06-29.

Automatic conversion script
Id: cif_fix_values 1715 2011-07-08 13:25:40Z adriana 
;
_cod_original_cell_volume 236.49(14)
_cod_database_code 2207920
_cod_database_fobs_code 2207920

loop_
_symmetry_equiv_pos_as_xyz
'x, y, z'
'-y, x-y, z'
'-x+y, -x, z'
'-x, -y, z'
'y, -x+y, z'
'x-y, x, z'
'y, x, -z'
'x-y, -y, -z'
'-x, -x+y, -z'
'-y, -x, -z'
'-x+y, y, -z'
'x, x-y, -z'
'-x, -y, -z'
'y, -x+y, -z'
'x-y, x, -z'
'x, y, -z'
'-y, x-y, -z'
'-x+y, -x, -z'
'-y, -x, z'
'-x+y, y, z'
'x, x-y, z'
'y, x, z'
'x-y, -y, z'
'-x, -x+y, z'

loop_
_atom_site_label
_atom_site_fract_x
_atom_site_fract_y
_atom_site_fract_z
_atom_site_U_iso_or_equiv
_atom_site_adp_type
_atom_site_calc_flag
_atom_site_refinement_flags
_atom_site_occupancy
_atom_site_type_symbol
Yb1A 0.0000 0.0000 0.0000 0.0097(11) Uani d SP 0.50 Yb
Yb1B 0.0000 0.0000 0.5000 0.0097(11) Uani d SP 0.50 Yb
Sn1 0.3333 0.6667 0.5000 0.0074(10) Uani d S 1 Sn
Sn2 0.3333 0.6667 0.0000 0.0091(10) Uani d S 1 Sn
Mn1 0.5000 0.0000 0.2491(5) 0.0075(10) Uani d S 1 Mn
Sn3A 0.0000 0.0000 0.3352(8) 0.0080(11) Uani d SP 0.50 Sn
Sn3B 0.0000 0.0000 0.1638(8) 0.0080(11) Uani d SP 0.50 Sn

loop_
_atom_site_aniso_label
_atom_site_aniso_U_11
_atom_site_aniso_U_22
_atom_site_aniso_U_33
_atom_site_aniso_U_12
_atom_site_aniso_U_13
_atom_site_aniso_U_23
Yb1A 0.0089(13) 0.0089(13) 0.011(2) 0.0045(7) 0.000 0.000
Yb1B 0.0089(13) 0.0089(13) 0.011(2) 0.0045(7) 0.000 0.000
Sn1 0.0054(11) 0.0054(11) 0.0115(15) 0.0027(6) 0.000 0.000
Sn2 0.0120(12) 0.0120(12) 0.0034(14) 0.0060(6) 0.000 0.000
Mn1 0.0074(15) 0.0070(18) 0.0079(16) 0.0035(9) 0.000 0.000
Sn3A 0.0071(13) 0.0071(13) 0.010(2) 0.0035(7) 0.000 0.000
Sn3B 0.0071(13) 0.0071(13) 0.010(2) 0.0035(7) 0.000 0.000

loop_
_atom_type_symbol
_atom_type_description
_atom_type_scat_dispersion_real
_atom_type_scat_dispersion_imag
_atom_type_scat_source
Mn Mn 0.3368 0.7283 'International Tables Vol C Tables 4.2.6.8 and 6.1.1.4'
Sn Sn -0.6537 1.4246 'International Tables Vol C Tables 4.2.6.8 and 6.1.1.4'
Yb Yb -0.3850 5.5486 'International Tables Vol C Tables 4.2.6.8 and 6.1.1.4'

loop_
_geom_angle_atom_site_label_1
_geom_angle_atom_site_label_2
_geom_angle_atom_site_label_3
_geom_angle_site_symmetry_1
_geom_angle_site_symmetry_3
_geom_angle
Sn3B Yb1A Sn3B . 13 180.0
Sn3B Yb1A Sn3A . . 0.0
Sn3B Yb1A Sn3A 13 . 180.0
Sn3B Yb1A Sn3A . 13 180.0
Sn3B Yb1A Sn3A 13 13 0.0
Sn3A Yb1A Sn3A . 13 180.0
Sn3B Yb1A Sn2 . 13_665 90.0
Sn3B Yb1A Sn2 13 13_665 90.0
Sn3A Yb1A Sn2 . 13_665 90.0
Sn3A Yb1A Sn2 13 13_665 90.0
Sn3B Yb1A Sn2 . 1_445 90.0
Sn3B Yb1A Sn2 13 1_445 90.0
Sn3A Yb1A Sn2 . 1_445 90.0
Sn3A Yb1A Sn2 13 1_445 90.0
Sn2 Yb1A Sn2 13_665 1_445 180.0
Sn3B Yb1A Sn2 . 13 90.0
Sn3B Yb1A Sn2 13 13 90.0
Sn3A Yb1A Sn2 . 13 90.0
Sn3A Yb1A Sn2 13 13 90.0
Sn2 Yb1A Sn2 13_665 13 120.0
Sn2 Yb1A Sn2 1_445 13 60.0
Sn3B Yb1A Sn2 . . 90.0
Sn3B Yb1A Sn2 13 . 90.0
Sn3A Yb1A Sn2 . . 90.0
Sn3A Yb1A Sn2 13 . 90.0
Sn2 Yb1A Sn2 13_665 . 60.0
Sn2 Yb1A Sn2 1_445 . 120.0
Sn2 Yb1A Sn2 13 . 180.0
Sn3B Yb1A Sn2 . 13_565 90.0
Sn3B Yb1A Sn2 13 13_565 90.0
Sn3A Yb1A Sn2 . 13_565 90.0
Sn3A Yb1A Sn2 13 13_565 90.0
Sn2 Yb1A Sn2 13_665 13_565 120.0
Sn2 Yb1A Sn2 1_445 13_565 60.0
Sn2 Yb1A Sn2 13 13_565 120.0
Sn2 Yb1A Sn2 . 13_565 60.0
Sn3B Yb1A Sn2 . 1_545 90.0
Sn3B Yb1A Sn2 13 1_545 90.0
Sn3A Yb1A Sn2 . 1_545 90.0
Sn3A Yb1A Sn2 13 1_545 90.0
Sn2 Yb1A Sn2 13_665 1_545 60.0
Sn2 Yb1A Sn2 1_445 1_545 120.0
Sn2 Yb1A Sn2 13 1_545 60.0
Sn2 Yb1A Sn2 . 1_545 120.0
Sn2 Yb1A Sn2 13_565 1_545 180.0
Sn3B Yb1A Mn1 . 15_445 129.10(6)
Sn3B Yb1A Mn1 13 15_445 50.90(6)
Sn3A Yb1A Mn1 . 15_445 129.10(6)
Sn3A Yb1A Mn1 13 15_445 50.90(6)
Sn2 Yb1A Mn1 13_665 15_445 132.23(4)
Sn2 Yb1A Mn1 1_445 15_445 47.77(4)
Sn2 Yb1A Mn1 13 15_445 47.77(4)
Sn2 Yb1A Mn1 . 15_445 132.23(4)
Sn2 Yb1A Mn1 13_565 15_445 90.0
Sn2 Yb1A Mn1 1_545 15_445 90.0
Sn3B Yb1A Mn1 . 3_665 50.90(6)
Sn3B Yb1A Mn1 13 3_665 129.10(6)
Sn3A Yb1A Mn1 . 3_665 50.90(6)
Sn3A Yb1A Mn1 13 3_665 129.10(6)
Sn2 Yb1A Mn1 13_665 3_665 47.77(4)
Sn2 Yb1A Mn1 1_445 3_665 132.23(4)
Sn2 Yb1A Mn1 13 3_665 132.23(4)
Sn2 Yb1A Mn1 . 3_665 47.77(4)
Sn2 Yb1A Mn1 13_565 3_665 90.0
Sn2 Yb1A Mn1 1_545 3_665 90.0
Mn1 Yb1A Mn1 15_445 3_665 180.0
Sn3A Yb1B Sn3A 13_556 . 180.0000(10)
Sn3A Yb1B Sn3B 13_556 13_556 0.0000(10)
Sn3A Yb1B Sn3B . 13_556 180.0000(10)
Sn3A Yb1B Sn3B 13_556 . 180.0000(10)
Sn3A Yb1B Sn3B . . 0.0000(10)
Sn3B Yb1B Sn3B 13_556 . 180.0
Sn3A Yb1B Sn1 13_556 13_666 90.0000(10)
Sn3A Yb1B Sn1 . 13_666 90.0000(10)
Sn3B Yb1B Sn1 13_556 13_666 90.0
Sn3B Yb1B Sn1 . 13_666 90.0
Sn3A Yb1B Sn1 13_556 1_445 90.0000(10)
Sn3A Yb1B Sn1 . 1_445 90.0000(10)
Sn3B Yb1B Sn1 13_556 1_445 90.0
Sn3B Yb1B Sn1 . 1_445 90.0
Sn1 Yb1B Sn1 13_666 1_445 180.0
Sn3A Yb1B Sn1 13_556 13_556 90.0000(10)
Sn3A Yb1B Sn1 . 13_556 90.0000(10)
Sn3B Yb1B Sn1 13_556 13_556 90.0
Sn3B Yb1B Sn1 . 13_556 90.0
Sn1 Yb1B Sn1 13_666 13_556 120.0
Sn1 Yb1B Sn1 1_445 13_556 60.0
Sn3A Yb1B Sn1 13_556 . 90.0000(10)
Sn3A Yb1B Sn1 . . 90.0000(10)
Sn3B Yb1B Sn1 13_556 . 90.0
Sn3B Yb1B Sn1 . . 90.0
Sn1 Yb1B Sn1 13_666 . 60.0
Sn1 Yb1B Sn1 1_445 . 120.0
Sn1 Yb1B Sn1 13_556 . 180.0
Sn3A Yb1B Sn1 13_556 13_566 90.0
Sn3A Yb1B Sn1 . 13_566 90.0
Sn3B Yb1B Sn1 13_556 13_566 90.0
Sn3B Yb1B Sn1 . 13_566 90.0
Sn1 Yb1B Sn1 13_666 13_566 120.0
Sn1 Yb1B Sn1 1_445 13_566 60.0
Sn1 Yb1B Sn1 13_556 13_566 120.0
Sn1 Yb1B Sn1 . 13_566 60.0
Sn3A Yb1B Sn1 13_556 1_545 90.0
Sn3A Yb1B Sn1 . 1_545 90.0
Sn3B Yb1B Sn1 13_556 1_545 90.0
Sn3B Yb1B Sn1 . 1_545 90.0
Sn1 Yb1B Sn1 13_666 1_545 60.0
Sn1 Yb1B Sn1 1_445 1_545 120.0
Sn1 Yb1B Sn1 13_556 1_545 60.0
Sn1 Yb1B Sn1 . 1_545 120.0
Sn1 Yb1B Sn1 13_566 1_545 180.0
Sn3A Yb1B Mn1 13_556 15_556 50.71(6)
Sn3A Yb1B Mn1 . 15_556 129.29(6)
Sn3B Yb1B Mn1 13_556 15_556 50.71(6)
Sn3B Yb1B Mn1 . 15_556 129.29(6)
Sn1 Yb1B Mn1 13_666 15_556 47.91(4)
Sn1 Yb1B Mn1 1_445 15_556 132.09(4)
Sn1 Yb1B Mn1 13_556 15_556 132.09(4)
Sn1 Yb1B Mn1 . 15_556 47.91(5)
Sn1 Yb1B Mn1 13_566 15_556 90.0
Sn1 Yb1B Mn1 1_545 15_556 90.0
Sn3A Yb1B Mn1 13_556 3 129.29(6)
Sn3A Yb1B Mn1 . 3 50.71(6)
Sn3B Yb1B Mn1 13_556 3 129.29(6)
Sn3B Yb1B Mn1 . 3 50.71(6)
Sn1 Yb1B Mn1 13_666 3 132.09(4)
Sn1 Yb1B Mn1 1_445 3 47.91(4)
Sn1 Yb1B Mn1 13_556 3 47.91(4)
Sn1 Yb1B Mn1 . 3 132.09(5)
Sn1 Yb1B Mn1 13_566 3 90.0
Sn1 Yb1B Mn1 1_545 3 90.0
Mn1 Yb1B Mn1 15_556 3 180.0
Mn1 Sn1 Mn1 2 13_666 146.49(5)
Mn1 Sn1 Mn1 2 14_566 109.59(12)
Mn1 Sn1 Mn1 13_666 14_566 59.91(10)
Mn1 Sn1 Mn1 2 1_565 59.91(10)
Mn1 Sn1 Mn1 13_666 1_565 109.59(12)
Mn1 Sn1 Mn1 14_566 1_565 146.49(5)
Mn1 Sn1 Mn1 2 15_556 146.49(5)
Mn1 Sn1 Mn1 13_666 15_556 59.91(10)
Mn1 Sn1 Mn1 14_566 15_556 59.91(10)
Mn1 Sn1 Mn1 1_565 15_556 146.49(5)
Mn1 Sn1 Mn1 2 3_665 59.91(10)
Mn1 Sn1 Mn1 13_666 3_665 146.49(5)
Mn1 Sn1 Mn1 14_566 3_665 146.49(5)
Mn1 Sn1 Mn1 1_565 3_665 59.91(10)
Mn1 Sn1 Mn1 15_556 3_665 109.59(12)
Mn1 Sn1 Sn1 2 13_666 106.75(2)
Mn1 Sn1 Sn1 13_666 13_666 106.75(2)
Mn1 Sn1 Sn1 14_566 13_666 106.75(2)
Mn1 Sn1 Sn1 1_565 13_666 106.75(2)
Mn1 Sn1 Sn1 15_556 13_666 54.79(6)
Mn1 Sn1 Sn1 3_665 13_666 54.79(6)
Mn1 Sn1 Yb1B 2 1_565 73.25(2)
Mn1 Sn1 Yb1B 13_666 1_565 73.25(2)
Mn1 Sn1 Yb1B 14_566 1_565 73.25(2)
Mn1 Sn1 Yb1B 1_565 1_565 73.25(2)
Mn1 Sn1 Yb1B 15_556 1_565 125.21(6)
Mn1 Sn1 Yb1B 3_665 1_565 125.21(6)
Sn1 Sn1 Yb1B 13_666 1_565 180.0
Mn1 Sn1 Yb1B 2 1_665 125.21(6)
Mn1 Sn1 Yb1B 13_666 1_665 73.25(3)
Mn1 Sn1 Yb1B 14_566 1_665 125.21(6)
Mn1 Sn1 Yb1B 1_565 1_665 73.25(3)
Mn1 Sn1 Yb1B 15_556 1_665 73.25(3)
Mn1 Sn1 Yb1B 3_665 1_665 73.25(3)
Sn1 Sn1 Yb1B 13_666 1_665 60.0
Yb1B Sn1 Yb1B 1_565 1_665 120.0
Mn1 Sn1 Yb1B 2 . 73.25(3)
Mn1 Sn1 Yb1B 13_666 . 125.21(6)
Mn1 Sn1 Yb1B 14_566 . 73.25(2)
Mn1 Sn1 Yb1B 1_565 . 125.21(6)
Mn1 Sn1 Yb1B 15_556 . 73.25(3)
Mn1 Sn1 Yb1B 3_665 . 73.25(3)
Sn1 Sn1 Yb1B 13_666 . 60.0
Yb1B Sn1 Yb1B 1_565 . 120.0
Yb1B Sn1 Yb1B 1_665 . 120.0
Mn1 Sn1 Sn1 2 13_566 54.79(6)
Mn1 Sn1 Sn1 13_666 13_566 106.75(3)
Mn1 Sn1 Sn1 14_566 13_566 54.79(6)
Mn1 Sn1 Sn1 1_565 13_566 106.75(3)
Mn1 Sn1 Sn1 15_556 13_566 106.75(3)
Mn1 Sn1 Sn1 3_665 13_566 106.75(3)
Sn1 Sn1 Sn1 13_666 13_566 120.0
Yb1B Sn1 Sn1 1_565 13_566 60.0
Yb1B Sn1 Sn1 1_665 13_566 180.0
Yb1B Sn1 Sn1 . 13_566 60.0
Mn1 Sn1 Sn1 2 13_676 106.75(3)
Mn1 Sn1 Sn1 13_666 13_676 54.79(6)
Mn1 Sn1 Sn1 14_566 13_676 106.75(3)
Mn1 Sn1 Sn1 1_565 13_676 54.79(6)
Mn1 Sn1 Sn1 15_556 13_676 106.75(3)
Mn1 Sn1 Sn1 3_665 13_676 106.75(2)
Sn1 Sn1 Sn1 13_666 13_676 120.0
Yb1B Sn1 Sn1 1_565 13_676 60.0
Yb1B Sn1 Sn1 1_665 13_676 60.0
Yb1B Sn1 Sn1 . 13_676 180.0
Sn1 Sn1 Sn1 13_566 13_676 120.0
Mn1 Sn2 Mn1 14_565 1_565 146.33(5)
Mn1 Sn2 Mn1 14_565 2 109.21(12)
Mn1 Sn2 Mn1 1_565 2 60.21(10)
Mn1 Sn2 Mn1 14_565 13_665 60.21(10)
Mn1 Sn2 Mn1 1_565 13_665 109.21(12)
Mn1 Sn2 Mn1 2 13_665 146.33(5)
Mn1 Sn2 Mn1 14_565 15 60.21(10)
Mn1 Sn2 Mn1 1_565 15 146.33(5)
Mn1 Sn2 Mn1 2 15 146.33(5)
Mn1 Sn2 Mn1 13_665 15 60.21(10)
Mn1 Sn2 Mn1 14_565 3_665 146.33(5)
Mn1 Sn2 Mn1 1_565 3_665 60.21(10)
Mn1 Sn2 Mn1 2 3_665 60.21(10)
Mn1 Sn2 Mn1 13_665 3_665 146.33(5)
Mn1 Sn2 Mn1 15 3_665 109.21(12)
Mn1 Sn2 Sn2 14_565 13_665 106.83(2)
Mn1 Sn2 Sn2 1_565 13_665 106.83(3)
Mn1 Sn2 Sn2 2 13_665 106.83(3)
Mn1 Sn2 Sn2 13_665 13_665 106.83(3)
Mn1 Sn2 Sn2 15 13_665 54.61(6)
Mn1 Sn2 Sn2 3_665 13_665 54.61(6)
Mn1 Sn2 Yb1A 14_565 1_565 73.17(2)
Mn1 Sn2 Yb1A 1_565 1_565 73.17(2)
Mn1 Sn2 Yb1A 2 1_565 73.17(3)
Mn1 Sn2 Yb1A 13_665 1_565 73.17(3)
Mn1 Sn2 Yb1A 15 1_565 125.39(6)
Mn1 Sn2 Yb1A 3_665 1_565 125.39(6)
Sn2 Sn2 Yb1A 13_665 1_565 180.0
Mn1 Sn2 Yb1A 14_565 . 73.17(3)
Mn1 Sn2 Yb1A 1_565 . 125.39(6)
Mn1 Sn2 Yb1A 2 . 73.17(3)
Mn1 Sn2 Yb1A 13_665 . 125.39(6)
Mn1 Sn2 Yb1A 15 . 73.17(3)
Mn1 Sn2 Yb1A 3_665 . 73.17(2)
Sn2 Sn2 Yb1A 13_665 . 60.0
Yb1A Sn2 Yb1A 1_565 . 120.0
Mn1 Sn2 Yb1A 14_565 1_665 125.39(6)
Mn1 Sn2 Yb1A 1_565 1_665 73.17(3)
Mn1 Sn2 Yb1A 2 1_665 125.39(6)
Mn1 Sn2 Yb1A 13_665 1_665 73.17(3)
Mn1 Sn2 Yb1A 15 1_665 73.17(3)
Mn1 Sn2 Yb1A 3_665 1_665 73.17(3)
Sn2 Sn2 Yb1A 13_665 1_665 60.0
Yb1A Sn2 Yb1A 1_565 1_665 120.0
Yb1A Sn2 Yb1A . 1_665 120.0
Mn1 Sn2 Sn2 14_565 13_565 54.61(6)
Mn1 Sn2 Sn2 1_565 13_565 106.83(3)
Mn1 Sn2 Sn2 2 13_565 54.61(6)
Mn1 Sn2 Sn2 13_665 13_565 106.83(3)
Mn1 Sn2 Sn2 15 13_565 106.83(3)
Mn1 Sn2 Sn2 3_665 13_565 106.83(3)
Sn2 Sn2 Sn2 13_665 13_565 120.0
Yb1A Sn2 Sn2 1_565 13_565 60.0
Yb1A Sn2 Sn2 . 13_565 60.0
Yb1A Sn2 Sn2 1_665 13_565 180.0
Mn1 Sn2 Sn2 14_565 13_675 106.83(2)
Mn1 Sn2 Sn2 1_565 13_675 54.61(6)
Mn1 Sn2 Sn2 2 13_675 106.83(3)
Mn1 Sn2 Sn2 13_665 13_675 54.61(6)
Mn1 Sn2 Sn2 15 13_675 106.83(2)
Mn1 Sn2 Sn2 3_665 13_675 106.83(3)
Sn2 Sn2 Sn2 13_665 13_675 120.0
Yb1A Sn2 Sn2 1_565 13_675 60.0
Yb1A Sn2 Sn2 . 13_675 180.0
Yb1A Sn2 Sn2 1_665 13_675 60.0
Sn2 Sn2 Sn2 13_565 13_675 120.0
Sn2 Mn1 Sn2 1_545 13_665 70.79(12)
Sn2 Mn1 Mn1 1_545 2_655 120.10(5)
Sn2 Mn1 Mn1 13_665 2_655 59.90(5)
Sn2 Mn1 Mn1 1_545 2_545 59.90(5)
Sn2 Mn1 Mn1 13_665 2_545 120.10(5)
Mn1 Mn1 Mn1 2_655 2_545 180.0
Sn2 Mn1 Mn1 1_545 3_665 120.11(5)
Sn2 Mn1 Mn1 13_665 3_665 59.89(5)
Mn1 Mn1 Mn1 2_655 3_665 60.0
Mn1 Mn1 Mn1 2_545 3_665 120.0
Sn2 Mn1 Mn1 1_545 3_655 59.89(5)
Sn2 Mn1 Mn1 13_665 3_655 120.11(5)
Mn1 Mn1 Mn1 2_655 3_655 120.0
Mn1 Mn1 Mn1 2_545 3_655 60.0
Mn1 Mn1 Mn1 3_665 3_655 180.0
Sn2 Mn1 Sn1 1_545 13_666 179.81(11)
Sn2 Mn1 Sn1 13_665 13_666 109.40(3)
Mn1 Mn1 Sn1 2_655 13_666 60.05(5)
Mn1 Mn1 Sn1 2_545 13_666 119.95(5)
Mn1 Mn1 Sn1 3_665 13_666 60.05(5)
Mn1 Mn1 Sn1 3_655 13_666 119.95(5)
Sn2 Mn1 Sn1 1_545 1_545 109.40(3)
Sn2 Mn1 Sn1 13_665 1_545 179.81(11)
Mn1 Mn1 Sn1 2_655 1_545 119.95(5)
Mn1 Mn1 Sn1 2_545 1_545 60.05(5)
Mn1 Mn1 Sn1 3_665 1_545 119.95(5)
Mn1 Mn1 Sn1 3_655 1_545 60.05(5)
Sn1 Mn1 Sn1 13_666 1_545 70.41(12)
Sn2 Mn1 Sn3B 1_545 1_655 77.37(13)
Sn2 Mn1 Sn3B 13_665 1_655 77.37(13)
Mn1 Mn1 Sn3B 2_655 1_655 61.20(2)
Mn1 Mn1 Sn3B 2_545 1_655 118.80(2)
Mn1 Mn1 Sn3B 3_665 1_655 118.80(2)
Mn1 Mn1 Sn3B 3_655 1_655 61.20(2)
Sn1 Mn1 Sn3B 13_666 1_655 102.66(12)
Sn1 Mn1 Sn3B 1_545 1_655 102.66(12)
Sn2 Mn1 Sn3B 1_545 . 77.37(13)
Sn2 Mn1 Sn3B 13_665 . 77.37(13)
Mn1 Mn1 Sn3B 2_655 . 118.80(2)
Mn1 Mn1 Sn3B 2_545 . 61.20(2)
Mn1 Mn1 Sn3B 3_665 . 61.20(2)
Mn1 Mn1 Sn3B 3_655 . 118.80(2)
Sn1 Mn1 Sn3B 13_666 . 102.66(12)
Sn1 Mn1 Sn3B 1_545 . 102.66(12)
Sn3B Mn1 Sn3B 1_655 . 148.9(3)
Sn2 Mn1 Sn3A 1_545 . 102.73(12)
Sn2 Mn1 Sn3A 13_665 . 102.73(12)
Mn1 Mn1 Sn3A 2_655 . 118.78(2)
Mn1 Mn1 Sn3A 2_545 . 61.22(2)
Mn1 Mn1 Sn3A 3_665 . 61.22(2)
Mn1 Mn1 Sn3A 3_655 . 118.78(2)
Sn1 Mn1 Sn3A 13_666 . 77.24(13)
Sn1 Mn1 Sn3A 1_545 . 77.24(13)
Sn3B Mn1 Sn3A 1_655 . 179.9(3)
Sn3B Mn1 Sn3A . . 31.23(16)
Sn2 Mn1 Sn3A 1_545 1_655 102.73(12)
Sn2 Mn1 Sn3A 13_665 1_655 102.73(12)
Mn1 Mn1 Sn3A 2_655 1_655 61.22(2)
Mn1 Mn1 Sn3A 2_545 1_655 118.78(2)
Mn1 Mn1 Sn3A 3_665 1_655 118.78(2)
Mn1 Mn1 Sn3A 3_655 1_655 61.22(2)
Sn1 Mn1 Sn3A 13_666 1_655 77.24(13)
Sn1 Mn1 Sn3A 1_545 1_655 77.24(13)
Sn3B Mn1 Sn3A 1_655 1_655 31.23(16)
Sn3B Mn1 Sn3A . 1_655 179.9(3)
Sn3A Mn1 Sn3A . 1_655 148.6(3)
Yb1B Sn3A Sn3B . . 180.0000(10)
Yb1B Sn3A Mn1 . 3 105.68(15)
Sn3B Sn3A Mn1 . 3 74.32(15)
Yb1B Sn3A Mn1 . 3_665 105.68(15)
Sn3B Sn3A Mn1 . 3_665 74.32(15)
Mn1 Sn3A Mn1 3 3_665 148.6(3)
Yb1B Sn3A Mn1 . . 105.68(15)
Sn3B Sn3A Mn1 . . 74.32(15)
Mn1 Sn3A Mn1 3 . 112.98(13)
Mn1 Sn3A Mn1 3_665 . 57.55(5)
Yb1B Sn3A Mn1 . 1_455 105.68(15)
Sn3B Sn3A Mn1 . 1_455 74.32(15)
Mn1 Sn3A Mn1 3 1_455 57.55(5)
Mn1 Sn3A Mn1 3_665 1_455 112.98(13)
Mn1 Sn3A Mn1 . 1_455 148.6(3)
Yb1B Sn3A Mn1 . 2_545 105.68(15)
Sn3B Sn3A Mn1 . 2_545 74.32(15)
Mn1 Sn3A Mn1 3 2_545 57.55(5)
Mn1 Sn3A Mn1 3_665 2_545 112.98(13)
Mn1 Sn3A Mn1 . 2_545 57.55(5)
Mn1 Sn3A Mn1 1_455 2_545 112.98(13)
Yb1B Sn3A Mn1 . 2 105.68(15)
Sn3B Sn3A Mn1 . 2 74.32(15)
Mn1 Sn3A Mn1 3 2 112.98(13)
Mn1 Sn3A Mn1 3_665 2 57.55(5)
Mn1 Sn3A Mn1 . 2 112.98(13)
Mn1 Sn3A Mn1 1_455 2 57.55(5)
Mn1 Sn3A Mn1 2_545 2 148.6(3)
Yb1B Sn3A Sn3A . 13_556 0.0
Sn3B Sn3A Sn3A . 13_556 180.0000(10)
Mn1 Sn3A Sn3A 3 13_556 105.68(15)
Mn1 Sn3A Sn3A 3_665 13_556 105.68(15)
Mn1 Sn3A Sn3A . 13_556 105.68(15)
Mn1 Sn3A Sn3A 1_455 13_556 105.68(15)
Mn1 Sn3A Sn3A 2_545 13_556 105.68(15)
Mn1 Sn3A Sn3A 2 13_556 105.68(15)
Yb1B Sn3A Yb1A . . 180.0
Sn3B Sn3A Yb1A . . 0.0
Mn1 Sn3A Yb1A 3 . 74.32(15)
Mn1 Sn3A Yb1A 3_665 . 74.32(15)
Mn1 Sn3A Yb1A . . 74.32(15)
Mn1 Sn3A Yb1A 1_455 . 74.32(15)
Mn1 Sn3A Yb1A 2_545 . 74.32(15)
Mn1 Sn3A Yb1A 2 . 74.32(15)
Sn3A Sn3A Yb1A 13_556 . 180.0000(10)
Yb1A Sn3B Sn3A . . 180.0000(10)
Yb1A Sn3B Mn1 . 3_665 105.56(15)
Sn3A Sn3B Mn1 . 3_665 74.44(15)
Yb1A Sn3B Mn1 . 3 105.56(15)
Sn3A Sn3B Mn1 . 3 74.44(15)
Mn1 Sn3B Mn1 3_665 3 148.9(3)
Yb1A Sn3B Mn1 . 2 105.56(15)
Sn3A Sn3B Mn1 . 2 74.44(15)
Mn1 Sn3B Mn1 3_665 2 57.59(5)
Mn1 Sn3B Mn1 3 2 113.09(13)
Yb1A Sn3B Mn1 . 1_455 105.56(15)
Sn3A Sn3B Mn1 . 1_455 74.44(15)
Mn1 Sn3B Mn1 3_665 1_455 113.09(13)
Mn1 Sn3B Mn1 3 1_455 57.59(5)
Mn1 Sn3B Mn1 2 1_455 57.59(5)
Yb1A Sn3B Mn1 . 2_545 105.56(15)
Sn3A Sn3B Mn1 . 2_545 74.44(15)
Mn1 Sn3B Mn1 3_665 2_545 113.09(13)
Mn1 Sn3B Mn1 3 2_545 57.59(5)
Mn1 Sn3B Mn1 2 2_545 148.9(3)
Mn1 Sn3B Mn1 1_455 2_545 113.09(13)
Yb1A Sn3B Mn1 . . 105.56(15)
Sn3A Sn3B Mn1 . . 74.44(15)
Mn1 Sn3B Mn1 3_665 . 57.59(5)
Mn1 Sn3B Mn1 3 . 113.09(13)
Mn1 Sn3B Mn1 2 . 113.09(13)
Mn1 Sn3B Mn1 1_455 . 148.9(3)
Mn1 Sn3B Mn1 2_545 . 57.59(5)
Yb1A Sn3B Sn3B . 13 0.0
Sn3A Sn3B Sn3B . 13 180.0000(10)
Mn1 Sn3B Sn3B 3_665 13 105.56(15)
Mn1 Sn3B Sn3B 3 13 105.56(15)
Mn1 Sn3B Sn3B 2 13 105.56(15)
Mn1 Sn3B Sn3B 1_455 13 105.56(15)
Mn1 Sn3B Sn3B 2_545 13 105.56(15)
Mn1 Sn3B Sn3B . 13 105.56(15)
Yb1A Sn3B Yb1B . . 180.0
Sn3A Sn3B Yb1B . . 0.0000(10)
Mn1 Sn3B Yb1B 3_665 . 74.44(15)
Mn1 Sn3B Yb1B 3 . 74.44(15)
Mn1 Sn3B Yb1B 2 . 74.44(15)
Mn1 Sn3B Yb1B 1_455 . 74.44(15)
Mn1 Sn3B Yb1B 2_545 . 74.44(15)
Mn1 Sn3B Yb1B . . 74.44(15)
Sn3B Sn3B Yb1B 13 . 180.0

loop_
_geom_bond_atom_site_label_1
_geom_bond_atom_site_label_2
_geom_bond_site_symmetry_2
_geom_bond_distance
_geom_bond_publ_flag
Yb1A Sn3B . 1.472(7) ?
Yb1A Sn3B 13 1.472(7) ?
Yb1A Sn3A . 3.013(7) y
Yb1A Sn3A 13 3.013(7) ?
Yb1A Sn2 13_665 3.1822(7) ?
Yb1A Sn2 1_445 3.1822(7) ?
Yb1A Sn2 13 3.1822(7) ?
Yb1A Sn2 . 3.1822(7) y
Yb1A Sn2 13_565 3.1822(7) ?
Yb1A Sn2 1_545 3.1822(7) ?
Yb1A Mn1 15_445 3.551(3) ?
Yb1A Mn1 3_665 3.551(3) ?
Yb1B Sn3A 13_556 1.481(7) ?
Yb1B Sn3A . 1.481(7) ?
Yb1B Sn3B 13_556 3.022(7) ?
Yb1B Sn3B . 3.022(7) y
Yb1B Sn1 13_666 3.1822(7) ?
Yb1B Sn1 1_445 3.1822(7) ?
Yb1B Sn1 13_556 3.1822(7) ?
Yb1B Sn1 . 3.1822(7) y
Yb1B Sn1 13_566 3.1822(7) ?
Yb1B Sn1 1_545 3.1822(7) ?
Yb1B Mn1 15_556 3.561(3) ?
Yb1B Mn1 3 3.561(3) ?
Sn1 Mn1 2 2.760(4) y
Sn1 Mn1 13_666 2.760(4) ?
Sn1 Mn1 14_566 2.760(4) ?
Sn1 Mn1 1_565 2.760(4) ?
Sn1 Mn1 15_556 2.760(4) ?
Sn1 Mn1 3_665 2.760(4) ?
Sn1 Sn1 13_666 3.1822(7) ?
Sn1 Yb1B 1_565 3.1822(7) ?
Sn1 Yb1B 1_665 3.1822(7) ?
Sn1 Sn1 13_566 3.1822(7) ?
Sn1 Sn1 13_676 3.1822(7) ?
Sn2 Mn1 14_565 2.747(4) ?
Sn2 Mn1 1_565 2.747(4) ?
Sn2 Mn1 2 2.747(4) y
Sn2 Mn1 13_665 2.747(4) ?
Sn2 Mn1 15 2.747(4) ?
Sn2 Mn1 3_665 2.747(4) ?
Sn2 Sn2 13_665 3.1822(7) ?
Sn2 Yb1A 1_565 3.1822(8) ?
Sn2 Yb1A 1_665 3.1822(7) ?
Sn2 Sn2 13_565 3.1822(7) ?
Sn2 Sn2 13_675 3.1822(7) ?
Mn1 Sn2 1_545 2.747(4) ?
Mn1 Sn2 13_665 2.747(4) ?
Mn1 Mn1 2_655 2.7559(6) ?
Mn1 Mn1 2_545 2.7559(6) ?
Mn1 Mn1 3_665 2.7559(6) ?
Mn1 Mn1 3_655 2.7558(7) ?
Mn1 Sn1 13_666 2.760(4) ?
Mn1 Sn1 1_545 2.760(4) ?
Mn1 Sn3B 1_655 2.861(2) ?
Mn1 Sn3B . 2.861(2) y
Mn1 Sn3A . 2.862(2) y
Mn1 Sn3A 1_655 2.862(2) ?
Sn3A Sn3B . 1.541(8) ?
Sn3A Mn1 3 2.862(2) ?
Sn3A Mn1 3_665 2.862(2) ?
Sn3A Mn1 1_455 2.862(2) ?
Sn3A Mn1 2_545 2.862(2) ?
Sn3A Mn1 2 2.862(2) ?
Sn3A Sn3A 13_556 2.963(14) ?
Sn3B Mn1 3_665 2.861(2) ?
Sn3B Mn1 3 2.861(2) ?
Sn3B Mn1 2 2.861(2) ?
Sn3B Mn1 1_455 2.861(2) ?
Sn3B Mn1 2_545 2.861(2) ?
Sn3B Sn3B 13 2.945(14) ?
